data_7019726
loop_
_publ_author_name
'Feldhaus, Philipp'
'Schirmer, Birgitta'
'Wibbeling, Birgit'
'Daniliuc, Constantin G.'
'Fr\"ohlich, Roland'
'Grimme, Stefan'
'Kehr, Gerald'
'Erker, Gerhard'

_publ_section_title
;
 Frustrated Lewis pair addition to conjugated diynes: Formation of
 zwitterionic 1,2,3-butatriene derivatives.
;
_journal_issue 30
_journal_name_full 'Dalton transactions (Cambridge, England : 2003)'
_journal_page_first 9135
_journal_page_last 9142
_journal_paper_doi 10.1039/c2dt30321c
_journal_volume 41
_journal_year 2012
_chemical_formula_sum 'C40 H41 B F15 P'
_chemical_formula_weight 848.51
_chemical_name_systematic
;
?
;
_space_group_IT_number 2
_symmetry_cell_setting triclinic
_symmetry_space_group_name_Hall '-P 1'
_symmetry_space_group_name_H-M 'P -1'
_atom_sites_solution_hydrogens geom
_atom_sites_solution_primary direct
_atom_sites_solution_secondary difmap
_audit_creation_method SHELXL-97
_cell_angle_alpha 66.140(2)
_cell_angle_beta 65.660(2)
_cell_angle_gamma 66.373(2)
_cell_formula_units_Z 2
_cell_length_a 12.9072(5)
_cell_length_b 13.7445(4)
_cell_length_c 14.2563(6)
_cell_measurement_reflns_used 6350
_cell_measurement_temperature 223(2)
_cell_measurement_theta_max 68.25
_cell_measurement_theta_min 0.88
_cell_volume 2022.53(14)
_computing_cell_refinement 'Collect (Nonius B.V., 1998)'
_computing_data_collection 'Collect (Nonius B.V., 1998)'
_computing_data_reduction 'Denzo-SMN (Otwinowski & Minor, 1997)'
_computing_molecular_graphics 'XP (BrukerAXS, 2000)'
_computing_publication_material 'SHELXL-97 (Sheldrick, 1997)'
_computing_structure_refinement 'SHELXL-97 (Sheldrick, 1997)'
_computing_structure_solution 'SHELXS-97 (Sheldrick, 1990)'
_diffrn_ambient_temperature 223(2)
_diffrn_measured_fraction_theta_full 0.962
_diffrn_measured_fraction_theta_max 0.962
_diffrn_measurement_device_type 'Nonius KappaCCD APEXII'
_diffrn_measurement_method '\w and \f scans'
_diffrn_radiation_monochromator graphite
_diffrn_radiation_source 'fine-focus sealed tube'
_diffrn_radiation_type CuK\a
_diffrn_radiation_wavelength 1.54178
_diffrn_reflns_av_R_equivalents 0.042
_diffrn_reflns_av_sigmaI/netI 0.0271
_diffrn_reflns_limit_h_max 15
_diffrn_reflns_limit_h_min 0
_diffrn_reflns_limit_k_max 16
_diffrn_reflns_limit_k_min -14
_diffrn_reflns_limit_l_max 17
_diffrn_reflns_limit_l_min -14
_diffrn_reflns_number 24463
_diffrn_reflns_theta_full 67.93
_diffrn_reflns_theta_max 67.93
_diffrn_reflns_theta_min 4.19
_exptl_absorpt_coefficient_mu 1.485
_exptl_absorpt_correction_T_max 0.7556
_exptl_absorpt_correction_T_min 0.6643
_exptl_absorpt_correction_type multi-scan
_exptl_absorpt_process_details 'Denzo (Otwinowski, Borek, Majewski & Minor, 2003)'
_exptl_crystal_colour colourless
_exptl_crystal_density_diffrn 1.393
_exptl_crystal_density_method 'not measured'
_exptl_crystal_description block
_exptl_crystal_F_000 872
_exptl_crystal_size_max 0.30
_exptl_crystal_size_mid 0.30
_exptl_crystal_size_min 0.20
_refine_diff_density_max 0.326
_refine_diff_density_min -0.261
_refine_diff_density_rms 0.049
_refine_ls_extinction_method none
_refine_ls_goodness_of_fit_ref 1.031
_refine_ls_hydrogen_treatment constr
_refine_ls_matrix_type full
_refine_ls_number_parameters 539
_refine_ls_number_reflns 7099
_refine_ls_number_restraints 25
_refine_ls_restrained_S_all 1.042
_refine_ls_R_factor_all 0.0476
_refine_ls_R_factor_gt 0.0439
_refine_ls_shift/su_max 0.001
_refine_ls_shift/su_mean 0.000
_refine_ls_structure_factor_coef Fsqd
_refine_ls_weighting_details 'calc w=1/[\s^2^(Fo^2^)+(0.0688P)^2^+0.8244P] where P=(Fo^2^+2Fc^2^)/3'
_refine_ls_weighting_scheme calc
_refine_ls_wR_factor_gt 0.1181
_refine_ls_wR_factor_ref 0.1214
_reflns_number_gt 6401
_reflns_number_total 7099
_reflns_threshold_expression >2sigma(I)
_cod_data_source_file c2dt30321c.txt
_cod_data_source_block erk5455
_cod_original_cell_volume 2022.53(13)
_cod_original_sg_symbol_H-M P-1
_cod_database_code 7019726

loop_
_symmetry_equiv_pos_as_xyz
'x, y, z'
'-x, -y, -z'

loop_
_atom_site_label
_atom_site_type_symbol
_atom_site_fract_x
_atom_site_fract_y
_atom_site_fract_z
_atom_site_U_iso_or_equiv
_atom_site_adp_type
_atom_site_occupancy
_atom_site_symmetry_multiplicity
_atom_site_calc_flag
_atom_site_refinement_flags
_atom_site_disorder_assembly
_atom_site_disorder_group
P1 P 0.50762(4) 0.32241(3) 0.27581(4) 0.03249(13) Uani 1 1 d . A .
B1 B 0.20332(18) 0.83142(16) 0.25392(17) 0.0337(4) Uani 1 1 d . . .
C1 C 0.50143(16) 0.46288(15) 0.25952(16) 0.0379(4) Uani 1 1 d . . .
C2 C 0.40243(16) 0.54423(14) 0.24920(15) 0.0359(4) Uani 1 1 d . A .
C3 C 0.31501(16) 0.62899(14) 0.24208(15) 0.0351(4) Uani 1 1 d . . .
C4 C 0.21867(15) 0.71439(14) 0.23759(14) 0.0338(4) Uani 1 1 d . A .
C5 C 0.5938(4) 0.4879(3) 0.2818(4) 0.0409(9) Uani 0.715(9) 1 d PDU A 1
H5A H 0.5606 0.5022 0.3520 0.049 Uiso 0.715(9) 1 calc PR A 1
H5B H 0.6640 0.4237 0.2836 0.049 Uiso 0.715(9) 1 calc PR A 1
C6 C 0.6292(5) 0.5898(3) 0.1933(6) 0.085(2) Uani 0.715(9) 1 d PDU A 1
H6A H 0.5591 0.6515 0.1817 0.102 Uiso 0.715(9) 1 calc PR A 1
H6B H 0.6782 0.5719 0.1254 0.102 Uiso 0.715(9) 1 calc PR A 1
C7 C 0.7045(4) 0.6195(4) 0.2415(7) 0.0749(16) Uani 0.715(9) 1 d PDU A 1
H7A H 0.6709 0.6033 0.3189 0.112 Uiso 0.715(9) 1 calc PR A 1
H7B H 0.7006 0.6976 0.2104 0.112 Uiso 0.715(9) 1 calc PR A 1
H7C H 0.7864 0.5753 0.2237 0.112 Uiso 0.715(9) 1 calc PR A 1
C5A C 0.6104(14) 0.4878(11) 0.2485(12) 0.057(4) Uiso 0.285(9) 1 d PDU A 2
H5A1 H 0.6462 0.4299 0.3035 0.068 Uiso 0.285(9) 1 calc PR A 2
H5A2 H 0.6674 0.4814 0.1784 0.068 Uiso 0.285(9) 1 calc PR A 2
C6A C 0.5951(7) 0.5975(7) 0.2576(8) 0.046(2) Uiso 0.285(9) 1 d PDU A 2
H6A1 H 0.5734 0.5948 0.3329 0.055 Uiso 0.285(9) 1 calc PR A 2
H6A2 H 0.5338 0.6556 0.2262 0.055 Uiso 0.285(9) 1 calc PR A 2
C7A C 0.7248(13) 0.6201(15) 0.1902(13) 0.089(5) Uiso 0.285(9) 1 d PDU A 2
H7A1 H 0.7836 0.5515 0.1788 0.134 Uiso 0.285(9) 1 calc PR A 2
H7A2 H 0.7462 0.6477 0.2305 0.134 Uiso 0.285(9) 1 calc PR A 2
H7A3 H 0.7216 0.6746 0.1213 0.134 Uiso 0.285(9) 1 calc PR A 2
C8 C 0.11130(17) 0.69585(16) 0.23431(17) 0.0404(4) Uani 1 1 d . . .
H8A H 0.0508 0.7673 0.2231 0.048 Uiso 1 1 calc R A .
H8B H 0.1353 0.6689 0.1724 0.048 Uiso 1 1 calc R . .
C9 C 0.05611(19) 0.61412(18) 0.33507(19) 0.0489(5) Uani 1 1 d . A .
H9A H 0.1179 0.5449 0.3511 0.059 Uiso 1 1 calc R . .
H9B H 0.0232 0.6448 0.3959 0.059 Uiso 1 1 calc R . .
C10 C -0.0411(2) 0.5892(3) 0.3227(2) 0.0709(7) Uani 1 1 d . . .
H10A H -0.1015 0.6578 0.3049 0.106 Uiso 1 1 calc R A .
H10B H -0.0761 0.5398 0.3895 0.106 Uiso 1 1 calc R . .
H10C H -0.0079 0.5542 0.2656 0.106 Uiso 1 1 calc R . .
C21 C 0.66783(17) 0.23326(16) 0.25454(19) 0.0471(5) Uani 1 1 d . . .
C22 C 0.6841(2) 0.12157(17) 0.2402(2) 0.0551(6) Uani 1 1 d . A .
H22A H 0.7655 0.0766 0.2336 0.083 Uiso 1 1 calc R . .
H22B H 0.6652 0.1356 0.1758 0.083 Uiso 1 1 calc R . .
H22C H 0.6316 0.0826 0.3021 0.083 Uiso 1 1 calc R . .
C23 C 0.7106(2) 0.2039(2) 0.3516(2) 0.0642(7) Uani 1 1 d . A .
H23A H 0.6667 0.1570 0.4140 0.096 Uiso 1 1 calc R . .
H23B H 0.6975 0.2714 0.3667 0.096 Uiso 1 1 calc R . .
H23C H 0.7945 0.1649 0.3352 0.096 Uiso 1 1 calc R . .
C24 C 0.7487(2) 0.2957(2) 0.1522(2) 0.0662(7) Uani 1 1 d . A .
H24A H 0.8189 0.2885 0.1669 0.099 Uiso 1 1 calc R . .
H24B H 0.7059 0.3735 0.1315 0.099 Uiso 1 1 calc R . .
H24C H 0.7719 0.2643 0.0942 0.099 Uiso 1 1 calc R . .
C31 C 0.44666(17) 0.32394(15) 0.17418(15) 0.0374(4) Uani 1 1 d . . .
C32 C 0.5391(2) 0.34387(18) 0.06327(16) 0.0499(5) Uani 1 1 d . A .
H32A H 0.5055 0.3552 0.0088 0.075 Uiso 1 1 calc R . .
H32B H 0.6083 0.2800 0.0623 0.075 Uiso 1 1 calc R . .
H32C H 0.5618 0.4090 0.0486 0.075 Uiso 1 1 calc R . .
C33 C 0.33290(19) 0.41795(17) 0.16315(18) 0.0464(5) Uani 1 1 d . A .
H33A H 0.3035 0.4115 0.1139 0.070 Uiso 1 1 calc R . .
H33B H 0.3498 0.4888 0.1356 0.070 Uiso 1 1 calc R . .
H33C H 0.2735 0.4129 0.2329 0.070 Uiso 1 1 calc R . .
C34 C 0.4199(2) 0.21413(17) 0.20281(18) 0.0470(5) Uani 1 1 d . A .
H34A H 0.3537 0.2068 0.2679 0.070 Uiso 1 1 calc R . .
H34B H 0.4891 0.1527 0.2142 0.070 Uiso 1 1 calc R . .
H34C H 0.4000 0.2137 0.1444 0.070 Uiso 1 1 calc R . .
C41 C 0.41460(19) 0.27251(16) 0.41865(15) 0.0440(4) Uani 1 1 d . . .
C42 C 0.4406(3) 0.3091(2) 0.49335(19) 0.0625(6) Uani 1 1 d . A .
H42A H 0.4190 0.3894 0.4729 0.094 Uiso 1 1 calc R . .
H42B H 0.5244 0.2793 0.4873 0.094 Uiso 1 1 calc R . .
H42C H 0.3949 0.2816 0.5670 0.094 Uiso 1 1 calc R . .
C43 C 0.2834(2) 0.32786(19) 0.42630(18) 0.0552(6) Uani 1 1 d . A .
H43A H 0.2624 0.3037 0.3829 0.083 Uiso 1 1 calc R . .
H43B H 0.2688 0.4077 0.4002 0.083 Uiso 1 1 calc R . .
H43C H 0.2356 0.3072 0.5006 0.083 Uiso 1 1 calc R . .
C44 C 0.4353(2) 0.14624(17) 0.45822(17) 0.0510(5) Uani 1 1 d . A .
H44A H 0.5168 0.1097 0.4592 0.077 Uiso 1 1 calc R . .
H44B H 0.4199 0.1234 0.4103 0.077 Uiso 1 1 calc R . .
H44C H 0.3824 0.1259 0.5302 0.077 Uiso 1 1 calc R . .
C51 C 0.32886(16) 0.85165(14) 0.23580(15) 0.0344(4) Uani 1 1 d . . .
C52 C 0.35187(17) 0.88689(14) 0.30164(15) 0.0373(4) Uani 1 1 d . . .
F52 F 0.27308(11) 0.89722(10) 0.39767(9) 0.0477(3) Uani 1 1 d . . .
C53 C 0.45305(19) 0.91558(16) 0.27539(17) 0.0437(5) Uani 1 1 d . . .
F53 F 0.46922(13) 0.94926(11) 0.34416(11) 0.0587(3) Uani 1 1 d . . .
C54 C 0.53896(18) 0.91055(17) 0.17902(18) 0.0476(5) Uani 1 1 d . . .
F54 F 0.63812(13) 0.93772(13) 0.15354(13) 0.0718(4) Uani 1 1 d . . .
C55 C 0.52076(18) 0.87755(17) 0.10937(17) 0.0461(5) Uani 1 1 d . . .
F55 F 0.60330(12) 0.87203(12) 0.01411(11) 0.0640(4) Uani 1 1 d . . .
C56 C 0.41797(17) 0.85012(15) 0.13821(16) 0.0383(4) Uani 1 1 d . . .
F56 F 0.40498(10) 0.82290(10) 0.06368(9) 0.0484(3) Uani 1 1 d . . .
C61 C 0.14813(15) 0.94369(15) 0.16653(15) 0.0353(4) Uani 1 1 d . . .
C62 C 0.11127(17) 1.04658(16) 0.18436(16) 0.0399(4) Uani 1 1 d . . .
F62 F 0.10971(12) 1.05142(9) 0.27764(10) 0.0519(3) Uani 1 1 d . . .
C63 C 0.07580(18) 1.14597(15) 0.11225(18) 0.0449(5) Uani 1 1 d . . .
F63 F 0.04039(14) 1.24207(10) 0.13565(13) 0.0665(4) Uani 1 1 d . . .
C64 C 0.07618(18) 1.14736(16) 0.01506(18) 0.0465(5) Uani 1 1 d . . .
F64 F 0.04194(14) 1.24393(11) -0.05657(12) 0.0662(4) Uani 1 1 d . . .
C65 C 0.11229(16) 1.04912(17) -0.00757(16) 0.0415(4) Uani 1 1 d . . .
F65 F 0.11411(11) 1.04909(11) -0.10246(9) 0.0545(3) Uani 1 1 d . . .
C66 C 0.14777(15) 0.95057(15) 0.06734(15) 0.0370(4) Uani 1 1 d . . .
F66 F 0.18345(10) 0.85787(9) 0.03667(9) 0.0468(3) Uani 1 1 d . . .
C71 C 0.11416(16) 0.81548(14) 0.37899(15) 0.0360(4) Uani 1 1 d . . .
C72 C -0.00723(17) 0.86406(15) 0.40912(16) 0.0405(4) Uani 1 1 d . . .
F72 F -0.06284(10) 0.93764(10) 0.33508(10) 0.0531(3) Uani 1 1 d . . .
C73 C -0.08091(17) 0.84090(18) 0.51373(18) 0.0472(5) Uani 1 1 d . . .
F73 F -0.19792(11) 0.89264(12) 0.53588(12) 0.0628(4) Uani 1 1 d . . .
C74 C -0.0354(2) 0.76392(19) 0.59457(17) 0.0490(5) Uani 1 1 d . . .
F74 F -0.10601(13) 0.73775(13) 0.69528(11) 0.0685(4) Uani 1 1 d . . .
C75 C 0.0845(2) 0.71210(17) 0.56946(17) 0.0464(5) Uani 1 1 d . . .
F75 F 0.13157(13) 0.63611(12) 0.64807(10) 0.0631(4) Uani 1 1 d . . .
C76 C 0.15544(17) 0.73781(15) 0.46474(16) 0.0395(4) Uani 1 1 d . . .
F76 F 0.27151(10) 0.68224(9) 0.44718(10) 0.0485(3) Uani 1 1 d . . .

loop_
_atom_site_aniso_label
_atom_site_aniso_U_11
_atom_site_aniso_U_22
_atom_site_aniso_U_33
_atom_site_aniso_U_23
_atom_site_aniso_U_13
_atom_site_aniso_U_12
P1 0.0350(2) 0.0250(2) 0.0372(2) -0.00713(17) -0.01543(18) -0.00521(17)
B1 0.0341(10) 0.0297(10) 0.0409(11) -0.0121(8) -0.0170(8) -0.0044(8)
C1 0.0390(9) 0.0284(9) 0.0479(10) -0.0099(8) -0.0183(8) -0.0065(7)
C2 0.0392(9) 0.0295(9) 0.0418(10) -0.0105(7) -0.0130(8) -0.0110(8)
C3 0.0377(9) 0.0293(9) 0.0442(10) -0.0114(7) -0.0150(8) -0.0113(8)
C4 0.0343(9) 0.0309(9) 0.0383(9) -0.0095(7) -0.0147(7) -0.0075(7)
C5 0.0438(19) 0.0393(17) 0.051(2) -0.0183(16) -0.0203(19) -0.0106(13)
C6 0.065(3) 0.053(2) 0.136(5) 0.015(3) -0.059(3) -0.0283(19)
C7 0.054(2) 0.059(2) 0.131(5) -0.039(3) -0.027(3) -0.0232(18)
C8 0.0371(9) 0.0381(10) 0.0522(11) -0.0147(8) -0.0187(8) -0.0092(8)
C9 0.0456(11) 0.0425(11) 0.0623(13) -0.0116(9) -0.0202(10) -0.0153(9)
C10 0.0670(16) 0.091(2) 0.0748(17) -0.0291(15) -0.0090(13) -0.0490(15)
C21 0.0383(10) 0.0326(10) 0.0681(13) -0.0156(9) -0.0233(10) 0.0011(8)
C22 0.0523(12) 0.0342(10) 0.0751(15) -0.0213(10) -0.0254(11) 0.0037(9)
C23 0.0630(14) 0.0432(12) 0.0980(19) -0.0167(12) -0.0547(14) 0.0020(10)
C24 0.0371(11) 0.0543(14) 0.0925(19) -0.0218(13) -0.0089(11) -0.0086(10)
C31 0.0465(10) 0.0321(9) 0.0375(9) -0.0085(7) -0.0185(8) -0.0101(8)
C32 0.0637(13) 0.0416(11) 0.0379(10) -0.0085(8) -0.0127(9) -0.0140(10)
C33 0.0526(12) 0.0409(11) 0.0515(11) -0.0089(9) -0.0292(10) -0.0090(9)
C34 0.0593(12) 0.0384(10) 0.0526(12) -0.0115(9) -0.0243(10) -0.0164(9)
C41 0.0579(12) 0.0356(10) 0.0346(9) -0.0064(8) -0.0148(9) -0.0121(9)
C42 0.0994(19) 0.0501(13) 0.0428(12) -0.0127(10) -0.0270(12) -0.0200(13)
C43 0.0520(12) 0.0454(12) 0.0475(12) -0.0099(9) -0.0012(10) -0.0115(10)
C44 0.0703(14) 0.0377(11) 0.0416(11) -0.0009(8) -0.0217(10) -0.0173(10)
C51 0.0364(9) 0.0252(8) 0.0423(10) -0.0062(7) -0.0189(8) -0.0053(7)
C52 0.0458(10) 0.0288(9) 0.0404(10) -0.0054(7) -0.0213(8) -0.0094(8)
F52 0.0598(7) 0.0494(7) 0.0437(6) -0.0152(5) -0.0183(5) -0.0201(5)
C53 0.0589(12) 0.0326(9) 0.0530(12) -0.0028(8) -0.0339(10) -0.0173(9)
F53 0.0837(9) 0.0530(7) 0.0655(8) -0.0058(6) -0.0432(7) -0.0338(7)
C54 0.0444(11) 0.0407(11) 0.0624(13) -0.0040(9) -0.0233(10) -0.0196(9)
F54 0.0589(8) 0.0789(10) 0.0919(10) -0.0143(8) -0.0232(7) -0.0426(7)
C55 0.0416(10) 0.0392(10) 0.0509(11) -0.0066(9) -0.0118(9) -0.0135(8)
F55 0.0514(7) 0.0730(9) 0.0603(8) -0.0193(7) 0.0002(6) -0.0277(7)
C56 0.0406(10) 0.0334(9) 0.0452(10) -0.0116(8) -0.0179(8) -0.0091(8)
F56 0.0488(6) 0.0558(7) 0.0470(6) -0.0219(5) -0.0115(5) -0.0164(5)
C61 0.0317(8) 0.0324(9) 0.0432(10) -0.0109(8) -0.0151(7) -0.0063(7)
C62 0.0416(10) 0.0338(9) 0.0468(10) -0.0115(8) -0.0198(8) -0.0062(8)
F62 0.0719(8) 0.0352(6) 0.0573(7) -0.0168(5) -0.0336(6) -0.0051(5)
C63 0.0458(11) 0.0279(9) 0.0619(13) -0.0098(8) -0.0252(9) -0.0050(8)
F63 0.0879(10) 0.0303(6) 0.0879(10) -0.0140(6) -0.0490(8) -0.0026(6)
C64 0.0430(10) 0.0356(10) 0.0557(12) 0.0031(9) -0.0269(9) -0.0099(8)
F64 0.0813(9) 0.0419(7) 0.0712(9) 0.0073(6) -0.0467(8) -0.0125(6)
C65 0.0354(9) 0.0483(11) 0.0411(10) -0.0070(8) -0.0158(8) -0.0135(8)
F65 0.0596(7) 0.0628(8) 0.0443(6) -0.0074(6) -0.0265(6) -0.0170(6)
C66 0.0312(8) 0.0347(9) 0.0456(10) -0.0113(8) -0.0143(8) -0.0070(7)
F66 0.0551(7) 0.0426(6) 0.0472(6) -0.0174(5) -0.0203(5) -0.0081(5)
C71 0.0372(9) 0.0295(9) 0.0448(10) -0.0118(7) -0.0160(8) -0.0079(7)
C72 0.0396(10) 0.0335(9) 0.0501(11) -0.0121(8) -0.0175(8) -0.0075(8)
F72 0.0365(6) 0.0512(7) 0.0599(7) -0.0104(6) -0.0200(5) -0.0010(5)
C73 0.0386(10) 0.0477(11) 0.0588(13) -0.0243(10) -0.0069(9) -0.0140(9)
F73 0.0378(6) 0.0655(8) 0.0751(9) -0.0286(7) -0.0013(6) -0.0124(6)
C74 0.0539(12) 0.0559(12) 0.0432(11) -0.0158(9) -0.0053(9) -0.0291(10)
F74 0.0728(9) 0.0872(10) 0.0474(7) -0.0167(7) -0.0003(6) -0.0453(8)
C75 0.0589(12) 0.0434(11) 0.0469(11) -0.0058(9) -0.0226(10) -0.0240(10)
F75 0.0785(9) 0.0643(8) 0.0495(7) 0.0080(6) -0.0324(7) -0.0339(7)
C76 0.0411(10) 0.0343(9) 0.0486(11) -0.0113(8) -0.0187(8) -0.0108(8)
F76 0.0434(6) 0.0426(6) 0.0555(7) -0.0053(5) -0.0249(5) -0.0066(5)

loop_
_atom_type_symbol
_atom_type_description
_atom_type_scat_dispersion_real
_atom_type_scat_dispersion_imag
_atom_type_scat_source
C C 0.0181 0.0091 'International Tables Vol C Tables 4.2.6.8 and 6.1.1.4'
H H 0.0000 0.0000 'International Tables Vol C Tables 4.2.6.8 and 6.1.1.4'
B B 0.0090 0.0039 'International Tables Vol C Tables 4.2.6.8 and 6.1.1.4'
F F 0.0727 0.0534 'International Tables Vol C Tables 4.2.6.8 and 6.1.1.4'
P P 0.2955 0.4335 'International Tables Vol C Tables 4.2.6.8 and 6.1.1.4'

loop_
_geom_angle_atom_site_label_1
_geom_angle_atom_site_label_2
_geom_angle_atom_site_label_3
_geom_angle
C1 P1 C41 105.25(9)
C1 P1 C31 109.91(8)
C41 P1 C31 111.84(9)
C1 P1 C21 109.04(9)
C41 P1 C21 110.81(10)
C31 P1 C21 109.87(9)
C4 B1 C51 114.50(14)
C4 B1 C61 114.37(15)
C51 B1 C61 101.36(14)
C4 B1 C71 99.52(14)
C51 B1 C71 114.15(15)
C61 B1 C71 113.62(14)
C2 C1 C5A 120.8(5)
C2 C1 C5 117.3(2)
C5A C1 C5 16.3(5)
C2 C1 P1 118.99(14)
C5A C1 P1 120.1(5)
C5 C1 P1 122.28(17)
C3 C2 C1 171.87(19)
C2 C3 C4 176.59(18)
C3 C4 C8 117.83(16)
C3 C4 B1 122.80(15)
C8 C4 B1 118.69(15)
C6 C5 C1 109.8(3)
C6 C5 H5A 109.7
C1 C5 H5A 109.7
C6 C5 H5B 109.7
C1 C5 H5B 109.7
H5A C5 H5B 108.2
C5 C6 C7 103.2(5)
C5 C6 H6A 111.1
C7 C6 H6A 111.1
C5 C6 H6B 111.1
C7 C6 H6B 111.1
H6A C6 H6B 109.1
C6A C5A C1 117.8(10)
C6A C5A H5A1 107.9
C1 C5A H5A1 107.9
C6A C5A H5A2 107.9
C1 C5A H5A2 107.9
H5A1 C5A H5A2 107.2
C5A C6A C7A 104.2(10)
C5A C6A H6A1 110.9
C7A C6A H6A1 110.9
C5A C6A H6A2 110.9
C7A C6A H6A2 110.9
H6A1 C6A H6A2 108.9
C6A C7A H7A1 109.5
C6A C7A H7A2 109.5
H7A1 C7A H7A2 109.5
C6A C7A H7A3 109.5
H7A1 C7A H7A3 109.5
H7A2 C7A H7A3 109.5
C9 C8 C4 114.59(16)
C9 C8 H8A 108.6
C4 C8 H8A 108.6
C9 C8 H8B 108.6
C4 C8 H8B 108.6
H8A C8 H8B 107.6
C10 C9 C8 112.3(2)
C10 C9 H9A 109.1
C8 C9 H9A 109.1
C10 C9 H9B 109.1
C8 C9 H9B 109.1
H9A C9 H9B 107.9
C9 C10 H10A 109.5
C9 C10 H10B 109.5
H10A C10 H10B 109.5
C9 C10 H10C 109.5
H10A C10 H10C 109.5
H10B C10 H10C 109.5
C23 C21 C22 106.40(18)
C23 C21 C24 109.2(2)
C22 C21 C24 108.18(19)
C23 C21 P1 111.68(16)
C22 C21 P1 111.68(14)
C24 C21 P1 109.64(14)
C21 C22 H22A 109.5
C21 C22 H22B 109.5
H22A C22 H22B 109.5
C21 C22 H22C 109.5
H22A C22 H22C 109.5
H22B C22 H22C 109.5
C21 C23 H23A 109.5
C21 C23 H23B 109.5
H23A C23 H23B 109.5
C21 C23 H23C 109.5
H23A C23 H23C 109.5
H23B C23 H23C 109.5
C21 C24 H24A 109.5
C21 C24 H24B 109.5
H24A C24 H24B 109.5
C21 C24 H24C 109.5
H24A C24 H24C 109.5
H24B C24 H24C 109.5
C32 C31 C33 106.19(16)
C32 C31 C34 109.65(16)
C33 C31 C34 107.58(16)
C32 C31 P1 108.13(14)
C33 C31 P1 113.39(13)
C34 C31 P1 111.73(13)
C31 C32 H32A 109.5
C31 C32 H32B 109.5
H32A C32 H32B 109.5
C31 C32 H32C 109.5
H32A C32 H32C 109.5
H32B C32 H32C 109.5
C31 C33 H33A 109.5
C31 C33 H33B 109.5
H33A C33 H33B 109.5
C31 C33 H33C 109.5
H33A C33 H33C 109.5
H33B C33 H33C 109.5
C31 C34 H34A 109.5
C31 C34 H34B 109.5
H34A C34 H34B 109.5
C31 C34 H34C 109.5
H34A C34 H34C 109.5
H34B C34 H34C 109.5
C43 C41 C44 108.26(18)
C43 C41 C42 107.00(19)
C44 C41 C42 109.76(17)
C43 C41 P1 109.26(14)
C44 C41 P1 113.08(14)
C42 C41 P1 109.30(16)
C41 C42 H42A 109.5
C41 C42 H42B 109.5
H42A C42 H42B 109.5
C41 C42 H42C 109.5
H42A C42 H42C 109.5
H42B C42 H42C 109.5
C41 C43 H43A 109.5
C41 C43 H43B 109.5
H43A C43 H43B 109.5
C41 C43 H43C 109.5
H43A C43 H43C 109.5
H43B C43 H43C 109.5
C41 C44 H44A 109.5
C41 C44 H44B 109.5
H44A C44 H44B 109.5
C41 C44 H44C 109.5
H44A C44 H44C 109.5
H44B C44 H44C 109.5
C52 C51 C56 113.18(16)
C52 C51 B1 126.85(16)
C56 C51 B1 119.26(16)
F52 C52 C53 114.85(16)
F52 C52 C51 121.17(16)
C53 C52 C51 123.97(18)
F53 C53 C54 119.08(18)
F53 C53 C52 120.52(19)
C54 C53 C52 120.40(18)
F54 C54 C53 120.5(2)
F54 C54 C55 121.0(2)
C53 C54 C55 118.49(18)
F55 C55 C54 119.87(18)
F55 C55 C56 120.70(19)
C54 C55 C56 119.43(19)
F56 C56 C55 115.64(17)
F56 C56 C51 119.82(16)
C55 C56 C51 124.51(18)
C66 C61 C62 113.48(17)
C66 C61 B1 126.82(16)
C62 C61 B1 119.12(16)
F62 C62 C63 116.47(17)
F62 C62 C61 119.36(16)
C63 C62 C61 124.18(19)
F63 C63 C62 120.74(19)
F63 C63 C64 119.65(17)
C62 C63 C64 119.61(18)
F64 C64 C65 120.6(2)
F64 C64 C63 120.40(19)
C65 C64 C63 119.00(17)
F65 C65 C64 119.74(17)
F65 C65 C66 120.69(18)
C64 C65 C66 119.57(18)
F66 C66 C61 120.84(16)
F66 C66 C65 115.02(17)
C61 C66 C65 124.14(18)
C72 C71 C76 113.14(17)
C72 C71 B1 125.68(16)
C76 C71 B1 120.71(16)
F72 C72 C73 114.88(17)
F72 C72 C71 120.92(17)
C73 C72 C71 124.18(19)
F73 C73 C74 119.74(19)
F73 C73 C72 120.2(2)
C74 C73 C72 120.05(18)
F74 C74 C73 120.7(2)
F74 C74 C75 120.8(2)
C73 C74 C75 118.44(19)
F75 C75 C74 119.50(19)
F75 C75 C76 120.47(19)
C74 C75 C76 120.03(19)
F76 C76 C75 116.08(17)
F76 C76 C71 119.78(17)
C75 C76 C71 124.14(18)

loop_
_geom_bond_atom_site_label_1
_geom_bond_atom_site_label_2
_geom_bond_distance
P1 C1 1.8212(18)
P1 C41 1.890(2)
P1 C31 1.9027(19)
P1 C21 1.9032(19)
B1 C4 1.640(3)
B1 C51 1.652(3)
B1 C61 1.654(3)
B1 C71 1.657(3)
C1 C2 1.335(3)
C1 C5A 1.510(15)
C1 C5 1.540(4)
C2 C3 1.259(3)
C3 C4 1.328(3)
C4 C8 1.528(2)
C5 C6 1.539(6)
C5 H5A 0.9800
C5 H5B 0.9800
C6 C7 1.636(7)
C6 H6A 0.9800
C6 H6B 0.9800
C7 H7A 0.9700
C7 H7B 0.9700
C7 H7C 0.9700
C5A C6A 1.494(12)
C5A H5A1 0.9800
C5A H5A2 0.9800
C6A C7A 1.635(12)
C6A H6A1 0.9800
C6A H6A2 0.9800
C7A H7A1 0.9700
C7A H7A2 0.9700
C7A H7A3 0.9700
C8 C9 1.525(3)
C8 H8A 0.9800
C8 H8B 0.9800
C9 C10 1.516(3)
C9 H9A 0.9800
C9 H9B 0.9800
C10 H10A 0.9700
C10 H10B 0.9700
C10 H10C 0.9700
C21 C23 1.544(3)
C21 C22 1.551(3)
C21 C24 1.551(3)
C22 H22A 0.9700
C22 H22B 0.9700
C22 H22C 0.9700
C23 H23A 0.9700
C23 H23B 0.9700
C23 H23C 0.9700
C24 H24A 0.9700
C24 H24B 0.9700
C24 H24C 0.9700
C31 C32 1.535(3)
C31 C33 1.535(3)
C31 C34 1.539(3)
C32 H32A 0.9700
C32 H32B 0.9700
C32 H32C 0.9700
C33 H33A 0.9700
C33 H33B 0.9700
C33 H33C 0.9700
C34 H34A 0.9700
C34 H34B 0.9700
C34 H34C 0.9700
C41 C43 1.530(3)
C41 C44 1.537(3)
C41 C42 1.537(3)
C42 H42A 0.9700
C42 H42B 0.9700
C42 H42C 0.9700
C43 H43A 0.9700
C43 H43B 0.9700
C43 H43C 0.9700
C44 H44A 0.9700
C44 H44B 0.9700
C44 H44C 0.9700
C51 C52 1.384(3)
C51 C56 1.394(3)
C52 F52 1.350(2)
C52 C53 1.375(3)
C53 F53 1.354(2)
C53 C54 1.372(3)
C54 F54 1.341(2)
C54 C55 1.374(3)
C55 F55 1.346(2)
C55 C56 1.377(3)
C56 F56 1.347(2)
C61 C66 1.380(3)
C61 C62 1.394(3)
C62 F62 1.350(2)
C62 C63 1.372(3)
C63 F63 1.346(2)
C63 C64 1.376(3)
C64 F64 1.344(2)
C64 C65 1.367(3)
C65 F65 1.343(2)
C65 C66 1.386(3)
C66 F66 1.357(2)
C71 C72 1.387(3)
C71 C76 1.394(3)
C72 F72 1.353(2)
C72 C73 1.385(3)
C73 F73 1.347(2)
C73 C74 1.366(3)
C74 F74 1.337(2)
C74 C75 1.377(3)
C75 F75 1.350(2)
C75 C76 1.378(3)
C76 F76 1.349(2)

loop_
_geom_torsion_atom_site_label_1
_geom_torsion_atom_site_label_2
_geom_torsion_atom_site_label_3
_geom_torsion_atom_site_label_4
_geom_torsion
C41 P1 C1 C2 -74.62(18)
C31 P1 C1 C2 45.97(18)
C21 P1 C1 C2 166.46(16)
C41 P1 C1 C5A 110.5(7)
C31 P1 C1 C5A -128.9(7)
C21 P1 C1 C5A -8.4(7)
C41 P1 C1 C5 91.6(3)
C31 P1 C1 C5 -147.8(3)
C21 P1 C1 C5 -27.3(3)
C5A C1 C2 C3 -19.6(17)
C5 C1 C2 C3 -1.3(15)
P1 C1 C2 C3 165.6(14)
C1 C2 C3 C4 -141(3)
C2 C3 C4 C8 -29(3)
C2 C3 C4 B1 141(3)
C51 B1 C4 C3 19.5(3)
C61 B1 C4 C3 135.90(18)
C71 B1 C4 C3 -102.64(19)
C51 B1 C4 C8 -170.15(16)
C61 B1 C4 C8 -53.8(2)
C71 B1 C4 C8 67.69(19)
C2 C1 C5 C6 -56.1(6)
C5A C1 C5 C6 50(2)
P1 C1 C5 C6 137.4(4)
C1 C5 C6 C7 168.9(4)
C2 C1 C5A C6A 17.3(14)
C5 C1 C5A C6A -65.2(19)
P1 C1 C5A C6A -167.9(8)
C1 C5A C6A C7A -154.9(10)
C3 C4 C8 C9 64.5(2)
B1 C4 C8 C9 -106.3(2)
C4 C8 C9 C10 -173.66(19)
C1 P1 C21 C23 74.62(18)
C41 P1 C21 C23 -40.77(18)
C31 P1 C21 C23 -164.86(15)
C1 P1 C21 C22 -166.37(16)
C41 P1 C21 C22 78.23(18)
C31 P1 C21 C22 -45.86(18)
C1 P1 C21 C24 -46.48(19)
C41 P1 C21 C24 -161.88(16)
C31 P1 C21 C24 74.03(18)
C1 P1 C31 C32 74.00(14)
C41 P1 C31 C32 -169.48(13)
C21 P1 C31 C32 -45.99(15)
C1 P1 C31 C33 -43.47(16)
C41 P1 C31 C33 73.06(16)
C21 P1 C31 C33 -163.45(14)
C1 P1 C31 C34 -165.25(14)
C41 P1 C31 C34 -48.73(16)
C21 P1 C31 C34 74.77(16)
C1 P1 C41 C43 74.98(16)
C31 P1 C41 C43 -44.33(17)
C21 P1 C41 C43 -167.28(15)
C1 P1 C41 C44 -164.37(15)
C31 P1 C41 C44 76.32(17)
C21 P1 C41 C44 -46.64(18)
C1 P1 C41 C42 -41.79(17)
C31 P1 C41 C42 -161.10(15)
C21 P1 C41 C42 75.94(17)
C4 B1 C51 C52 -133.35(18)
C61 B1 C51 C52 102.99(19)
C71 B1 C51 C52 -19.6(2)
C4 B1 C51 C56 57.0(2)
C61 B1 C51 C56 -66.67(19)
C71 B1 C51 C56 170.78(15)
C56 C51 C52 F52 177.63(15)
B1 C51 C52 F52 7.4(3)
C56 C51 C52 C53 -1.2(3)
B1 C51 C52 C53 -171.43(17)
F52 C52 C53 F53 1.1(3)
C51 C52 C53 F53 -179.96(16)
F52 C52 C53 C54 -178.83(17)
C51 C52 C53 C54 0.1(3)
F53 C53 C54 F54 0.5(3)
C52 C53 C54 F54 -179.51(18)
F53 C53 C54 C55 -179.20(18)
C52 C53 C54 C55 0.7(3)
F54 C54 C55 F55 0.1(3)
C53 C54 C55 F55 179.85(18)
F54 C54 C55 C56 179.92(18)
C53 C54 C55 C56 -0.3(3)
F55 C55 C56 F56 -2.7(3)
C54 C55 C56 F56 177.48(17)
F55 C55 C56 C51 178.86(17)
C54 C55 C56 C51 -0.9(3)
C52 C51 C56 F56 -176.69(15)
B1 C51 C56 F56 -5.7(2)
C52 C51 C56 C55 1.7(3)
B1 C51 C56 C55 172.68(17)
C4 B1 C61 C66 -20.9(3)
C51 B1 C61 C66 102.88(19)
C71 B1 C61 C66 -134.20(18)
C4 B1 C61 C62 168.44(16)
C51 B1 C61 C62 -67.8(2)
C71 B1 C61 C62 55.1(2)
C66 C61 C62 F62 -178.78(16)
B1 C61 C62 F62 -6.9(3)
C66 C61 C62 C63 1.0(3)
B1 C61 C62 C63 172.93(18)
F62 C62 C63 F63 -0.7(3)
C61 C62 C63 F63 179.43(18)
F62 C62 C63 C64 179.42(18)
C61 C62 C63 C64 -0.4(3)
F63 C63 C64 F64 0.3(3)
C62 C63 C64 F64 -179.88(19)
F63 C63 C64 C65 -179.96(18)
C62 C63 C64 C65 -0.1(3)
F64 C64 C65 F65 0.3(3)
C63 C64 C65 F65 -179.45(17)
F64 C64 C65 C66 179.68(17)
C63 C64 C65 C66 -0.1(3)
C62 C61 C66 F66 178.74(16)
B1 C61 C66 F66 7.6(3)
C62 C61 C66 C65 -1.2(3)
B1 C61 C66 C65 -172.39(17)
F65 C65 C66 F66 0.2(2)
C64 C65 C66 F66 -179.16(17)
F65 C65 C66 C61 -179.81(16)
C64 C65 C66 C61 0.8(3)
C4 B1 C71 C72 -101.36(19)
C51 B1 C71 C72 136.23(18)
C61 B1 C71 C72 20.6(2)
C4 B1 C71 C76 70.19(19)
C51 B1 C71 C76 -52.2(2)
C61 B1 C71 C76 -167.79(16)
C76 C71 C72 F72 -176.96(17)
B1 C71 C72 F72 -4.9(3)
C76 C71 C72 C73 1.5(3)
B1 C71 C72 C73 173.65(18)
F72 C72 C73 F73 -1.9(3)
C71 C72 C73 F73 179.54(17)
F72 C72 C73 C74 176.95(18)
C71 C72 C73 C74 -1.6(3)
F73 C73 C74 F74 1.3(3)
C72 C73 C74 F74 -177.55(18)
F73 C73 C74 C75 179.77(18)
C72 C73 C74 C75 0.9(3)
F74 C74 C75 F75 -1.8(3)
C73 C74 C75 F75 179.71(18)
F74 C74 C75 C76 178.14(18)
C73 C74 C75 C76 -0.3(3)
F75 C75 C76 F76 0.7(3)
C74 C75 C76 F76 -179.28(17)
F75 C75 C76 C71 -179.68(17)
C74 C75 C76 C71 0.4(3)
C72 C71 C76 F76 178.73(16)
B1 C71 C76 F76 6.2(3)
C72 C71 C76 C75 -0.9(3)
B1 C71 C76 C75 -173.46(17)

loop_
_platon_squeeze_void_nr
_platon_squeeze_void_average_x
_platon_squeeze_void_average_y
_platon_squeeze_void_average_z
_platon_squeeze_void_volume
_platon_squeeze_void_count_electrons
_platon_squeeze_void_content
1 0.275 0.347 0.306 8 0 ' '
2 0.500 0.000 1.000 87 26 ' '
3 0.725 0.653 0.694 8 0 ' '
